data_4127739
loop_
_publ_author_name
'Wang, Yuwen'
'Karni, Miriam'
'Yao, Shenglai'
'Kaushansky, Alexander'
'Apeloig, Yitzhak'
'Driess, Matthias'

_publ_section_title
;
 Synthesis of an Isolable Bis(silylene)-Stabilized Silylone and Its
 Reactivity Toward Small Gaseous Molecules.
;
_journal_issue 32
_journal_name_full 'Journal of the American Chemical Society'
_journal_page_first 12916
_journal_page_last 12927
_journal_paper_doi 10.1021/jacs.9b06603
_journal_volume 141
_journal_year 2019
_chemical_formula_sum 'C45 H58 Cl2 N4 O Si3'
_chemical_formula_weight 826.12
_space_group_crystal_system orthorhombic
_space_group_IT_number 33
_space_group_name_Hall 'P 2c -2n'
_space_group_name_H-M_alt 'P n a 21'
_symmetry_space_group_name_Hall 'P 2c -2n'
_symmetry_space_group_name_H-M 'P n a 21'
_atom_sites_solution_hydrogens geom
_audit_creation_method 'CrysAlisPro 1.171.38.46 (Rigaku OD, 2015)'
_cell_angle_alpha 90
_cell_angle_beta 90
_cell_angle_gamma 90
_cell_formula_units_Z 4
_cell_length_a 23.5865(16)
_cell_length_b 24.6752(9)
_cell_length_c 8.9356(3)
_cell_measurement_reflns_used 3135
_cell_measurement_temperature 150(2)
_cell_measurement_theta_max 68.5270
_cell_measurement_theta_min 2.5590
_cell_volume 5200.5(4)
_computing_cell_refinement 'CrysAlisPro 1.171.38.46 (Rigaku OD, 2015)'
_computing_data_collection 'CrysAlisPro 1.171.38.46 (Rigaku OD, 2015)'
_computing_data_reduction 'CrysAlisPro 1.171.38.46 (Rigaku OD, 2015)'
_computing_structure_refinement 'SHELXL-2018/3 (Sheldrick, 2018)'
_diffrn_ambient_temperature 150(2)
_diffrn_measured_fraction_theta_full 0.999
_diffrn_measured_fraction_theta_max 0.999
_diffrn_measurement_device 'four-circle diffractometer'
_diffrn_measurement_device_type 'SuperNova, Single source at offset, Atlas'
_diffrn_radiation_monochromator mirror
_diffrn_radiation_type CuK\a
_diffrn_radiation_wavelength 1.54184
_diffrn_reflns_av_R_equivalents 0.1585
_diffrn_reflns_av_unetI/netI 0.1333
_diffrn_reflns_Laue_measured_fraction_full 0.999
_diffrn_reflns_Laue_measured_fraction_max 0.999
_diffrn_reflns_limit_h_max 28
_diffrn_reflns_limit_h_min -28
_diffrn_reflns_limit_k_max 29
_diffrn_reflns_limit_k_min -29
_diffrn_reflns_limit_l_max 8
_diffrn_reflns_limit_l_min -10
_diffrn_reflns_number 36061
_diffrn_reflns_point_group_measured_fraction_full 0.925
_diffrn_reflns_point_group_measured_fraction_max 0.925
_diffrn_reflns_theta_full 67.477
_diffrn_reflns_theta_max 67.477
_diffrn_reflns_theta_min 2.592
_exptl_absorpt_coefficient_mu 2.036
_exptl_absorpt_correction_T_max 1.00000
_exptl_absorpt_correction_T_min 0.10497
_exptl_absorpt_correction_type multi-scan
_exptl_absorpt_process_details
;
CrysAlisPro 1.171.38.46 (Rigaku Oxford Diffraction, 2015)
Empirical absorption correction using spherical harmonics,
 implemented in SCALE3 ABSPACK scaling algorithm.
;
_exptl_crystal_colour yellow
_exptl_crystal_density_diffrn 1.055
_exptl_crystal_description plate
_exptl_crystal_F_000 1760
_exptl_crystal_size_max 0.170
_exptl_crystal_size_mid 0.090
_exptl_crystal_size_min 0.040
_refine_diff_density_max 0.235
_refine_diff_density_min -0.288
_refine_diff_density_rms 0.047
_refine_ls_abs_structure_details
;
 Flack x determined using 1259 quotients [(I+)-(I-)]/[(I+)+(I-)]
 (Parsons, Flack and Wagner, Acta Cryst. B69 (2013) 249-259).
;
_refine_ls_abs_structure_Flack -0.09(3)
_refine_ls_extinction_method none
_refine_ls_goodness_of_fit_ref 0.947
_refine_ls_hydrogen_treatment constr
_refine_ls_matrix_type full
_refine_ls_number_parameters 510
_refine_ls_number_reflns 8679
_refine_ls_number_restraints 1
_refine_ls_restrained_S_all 0.947
_refine_ls_R_factor_all 0.1171
_refine_ls_R_factor_gt 0.0637
_refine_ls_shift/su_max 0.005
_refine_ls_shift/su_mean 0.000
_refine_ls_structure_factor_coef Fsqd
_refine_ls_weighting_details 'w=1/[\s^2^(Fo^2^)+(0.0449P)^2^] where P=(Fo^2^+2Fc^2^)/3'
_refine_ls_weighting_scheme calc
_refine_ls_wR_factor_gt 0.1219
_refine_ls_wR_factor_ref 0.1476
_reflns_Friedel_coverage 0.731
_reflns_Friedel_fraction_full 0.840
_reflns_Friedel_fraction_max 0.840
_reflns_number_gt 5106
_reflns_number_total 8679
_reflns_threshold_expression 'I > 2\s(I)'
_cod_data_source_file ja9b06603_si_002.cif
_cod_data_source_block Compound-2
_cod_database_code 4127739
_shelx_shelxl_version_number 2018/3
_shelx_space_group_comment
;
The symmetry employed for this shelxl refinement is uniquely defined
by the following loop, which should always be used as a source of
symmetry information in preference to the above space-group names.
They are only intended as comments.
;
_shelx_estimated_absorpt_t_min 0.723
_shelx_estimated_absorpt_t_max 0.923

loop_
_space_group_symop_operation_xyz
'x, y, z'
'-x, -y, z+1/2'
'-x+1/2, y+1/2, z+1/2'
'x+1/2, -y+1/2, z'

loop_
_atom_site_label
_atom_site_type_symbol
_atom_site_fract_x
_atom_site_fract_y
_atom_site_fract_z
_atom_site_U_iso_or_equiv
_atom_site_adp_type
_atom_site_occupancy
_atom_site_site_symmetry_order
_atom_site_calc_flag
_atom_site_refinement_flags_posn
_atom_site_refinement_flags_adp
Si1 Si 0.20357(10) 0.64717(7) 0.3368(2) 0.0433(5) Uani 1 1 d . .
Si2 Si 0.25265(11) 0.79119(8) 0.2197(2) 0.0485(5) Uani 1 1 d . .
Si3 Si 0.22269(11) 0.70621(8) 0.1432(2) 0.0510(6) Uani 1 1 d . .
Cl2 Cl 0.32153(10) 0.97259(7) 0.1689(2) 0.0620(6) Uani 1 1 d . .
Cl1 Cl 0.13739(10) 0.72724(7) 0.0729(2) 0.0606(6) Uani 1 1 d . .
O1 O 0.3154(2) 0.70148(17) 0.3549(6) 0.0481(13) Uani 1 1 d . .
N4 N 0.2059(3) 0.8484(2) 0.2366(7) 0.0490(17) Uani 1 1 d . .
N3 N 0.2574(3) 0.8293(2) 0.0474(6) 0.0471(16) Uani 1 1 d . .
N2 N 0.1370(3) 0.6381(2) 0.4331(7) 0.0425(14) Uani 1 1 d . .
N1 N 0.1686(3) 0.5877(2) 0.2586(7) 0.0445(15) Uani 1 1 d . .
C12 C 0.3167(4) 0.7964(3) 0.3379(9) 0.051(2) Uani 1 1 d . .
C25 C 0.0666(3) 0.5705(3) 0.3341(8) 0.0448(17) Uani 1 1 d . .
C6 C 0.3129(4) 0.6616(3) 0.4653(9) 0.048(2) Uani 1 1 d . .
C11 C 0.3396(4) 0.7498(3) 0.4008(8) 0.0458(19) Uani 1 1 d . .
C40 C 0.1790(4) 0.8984(3) -0.0007(9) 0.049(2) Uani 1 1 d . .
C24 C 0.1232(3) 0.5969(3) 0.3431(8) 0.0444(18) Uani 1 1 d . .
C26 C 0.0247(3) 0.5950(3) 0.2480(8) 0.0455(19) Uani 1 1 d . .
H26 H 0.032368 0.627727 0.195996 0.055 Uiso 1 1 calc R U
C2 C 0.2584(4) 0.5895(3) 0.5756(9) 0.052(2) Uani 1 1 d . .
H2 H 0.226094 0.566600 0.579077 0.062 Uiso 1 1 calc R U
C14 C 0.3877(4) 0.8469(3) 0.4784(9) 0.056(2) Uani 1 1 d . .
H14 H 0.404621 0.880452 0.505401 0.068 Uiso 1 1 calc R U
C1 C 0.2632(3) 0.6298(3) 0.4643(8) 0.0464(19) Uani 1 1 d . .
C15 C 0.4084(4) 0.7987(3) 0.5397(9) 0.056(2) Uani 1 1 d . .
H15 H 0.438802 0.799877 0.609337 0.067 Uiso 1 1 calc R U
C16 C 0.1767(4) 0.5524(3) 0.1242(8) 0.0469(19) Uani 1 1 d . .
C31 C 0.2879(4) 0.8261(3) -0.0961(8) 0.055(2) Uani 1 1 d . .
C27 C -0.0287(4) 0.5710(3) 0.2384(9) 0.056(2) Uani 1 1 d . .
H27 H -0.057674 0.587367 0.179771 0.067 Uiso 1 1 calc R U
C20 C 0.1061(3) 0.6669(3) 0.5548(8) 0.0490(19) Uani 1 1 d . .
C29 C 0.0024(4) 0.4991(4) 0.3977(10) 0.063(2) Uani 1 1 d . .
H29 H -0.005567 0.466103 0.448071 0.075 Uiso 1 1 calc R U
C39 C 0.2149(4) 0.8618(3) 0.0914(8) 0.053(2) Uani 1 1 d . .
C4 C 0.3490(4) 0.6167(3) 0.6778(11) 0.063(2) Uani 1 1 d . .
H4 H 0.377603 0.611722 0.751460 0.076 Uiso 1 1 calc R U
C13 C 0.3421(4) 0.8464(3) 0.3773(8) 0.055(2) Uani 1 1 d . .
H13 H 0.328475 0.879281 0.335616 0.066 Uiso 1 1 calc R U
C3 C 0.3011(4) 0.5839(3) 0.6789(10) 0.060(2) Uani 1 1 d . .
H3 H 0.297823 0.556688 0.753639 0.072 Uiso 1 1 calc R U
C32 C 0.2924(4) 0.8813(3) -0.1725(9) 0.063(2) Uani 1 1 d . .
H32A H 0.255827 0.890627 -0.217941 0.095 Uiso 1 1 calc R U
H32B H 0.321619 0.879927 -0.250239 0.095 Uiso 1 1 calc R U
H32C H 0.302504 0.908890 -0.098142 0.095 Uiso 1 1 calc R U
C45 C 0.1895(4) 0.9537(3) -0.0092(10) 0.062(2) Uani 1 1 d . .
H45 H 0.219993 0.969435 0.044930 0.075 Uiso 1 1 calc R U
C10 C 0.3849(4) 0.7489(3) 0.4997(8) 0.050(2) Uani 1 1 d . .
C28 C -0.0393(4) 0.5235(3) 0.3146(9) 0.062(2) Uani 1 1 d . .
H28 H -0.075906 0.507515 0.309588 0.074 Uiso 1 1 calc R U
C21 C 0.1496(4) 0.6937(3) 0.6517(9) 0.057(2) Uani 1 1 d . .
H21A H 0.172533 0.665951 0.701530 0.086 Uiso 1 1 calc R U
H21B H 0.130590 0.716081 0.727119 0.086 Uiso 1 1 calc R U
H21C H 0.174128 0.716605 0.589765 0.086 Uiso 1 1 calc R U
C30 C 0.0562(4) 0.5219(3) 0.4096(8) 0.055(2) Uani 1 1 d . .
H30 H 0.084923 0.504961 0.467419 0.066 Uiso 1 1 calc R U
C35 C 0.1671(4) 0.8719(3) 0.3486(9) 0.062(2) Uani 1 1 d . .
C17 C 0.1530(4) 0.5797(3) -0.0129(9) 0.063(3) Uani 1 1 d . .
H17A H 0.111540 0.580581 -0.006426 0.095 Uiso 1 1 calc R U
H17B H 0.164371 0.559341 -0.102281 0.095 Uiso 1 1 calc R U
H17C H 0.167649 0.616745 -0.019375 0.095 Uiso 1 1 calc R U
C23 C 0.0679(4) 0.7099(3) 0.4811(9) 0.066(3) Uani 1 1 d . .
H23A H 0.047899 0.730435 0.558876 0.099 Uiso 1 1 calc R U
H23B H 0.040175 0.692042 0.415980 0.099 Uiso 1 1 calc R U
H23C H 0.091211 0.734732 0.421528 0.099 Uiso 1 1 calc R U
C5 C 0.3553(3) 0.6566(3) 0.5697(10) 0.052(2) Uani 1 1 d . .
C7 C 0.4070(4) 0.6937(3) 0.5535(11) 0.060(2) Uani 1 1 d . .
C8 C 0.4397(4) 0.6974(3) 0.7030(11) 0.080(3) Uani 1 1 d . .
H8A H 0.471494 0.722714 0.692034 0.120 Uiso 1 1 calc R U
H8B H 0.454248 0.661508 0.729924 0.120 Uiso 1 1 calc R U
H8C H 0.414203 0.710385 0.781740 0.120 Uiso 1 1 calc R U
C34 C 0.2586(4) 0.7846(3) -0.1996(8) 0.063(3) Uani 1 1 d . .
H34A H 0.256700 0.749372 -0.149140 0.094 Uiso 1 1 calc R U
H34B H 0.280443 0.780951 -0.292469 0.094 Uiso 1 1 calc R U
H34C H 0.220208 0.797050 -0.223052 0.094 Uiso 1 1 calc R U
C43 C 0.1106(5) 0.9620(4) -0.1783(12) 0.087(3) Uani 1 1 d . .
H43 H 0.087204 0.983994 -0.240155 0.104 Uiso 1 1 calc R U
C18 C 0.2413(4) 0.5454(3) 0.1092(11) 0.072(3) Uani 1 1 d . .
H18A H 0.258841 0.580654 0.089485 0.108 Uiso 1 1 calc R U
H18B H 0.249538 0.520635 0.026211 0.108 Uiso 1 1 calc R U
H18C H 0.256574 0.530334 0.202317 0.108 Uiso 1 1 calc R U
C19 C 0.1492(4) 0.4966(3) 0.1471(10) 0.064(2) Uani 1 1 d . .
H19A H 0.160111 0.482178 0.245177 0.096 Uiso 1 1 calc R U
H19B H 0.162087 0.471782 0.068474 0.096 Uiso 1 1 calc R U
H19C H 0.107867 0.500171 0.142272 0.096 Uiso 1 1 calc R U
C36 C 0.1782(5) 0.8399(4) 0.4911(9) 0.085(4) Uani 1 1 d . .
H36A H 0.171182 0.801371 0.472655 0.128 Uiso 1 1 calc R U
H36B H 0.152924 0.852815 0.570489 0.128 Uiso 1 1 calc R U
H36C H 0.217730 0.845045 0.521989 0.128 Uiso 1 1 calc R U
C22 C 0.0707(4) 0.6268(3) 0.6506(10) 0.071(3) Uani 1 1 d . .
H22A H 0.093916 0.595190 0.675763 0.106 Uiso 1 1 calc R U
H22B H 0.037332 0.615147 0.593726 0.106 Uiso 1 1 calc R U
H22C H 0.058438 0.644844 0.742879 0.106 Uiso 1 1 calc R U
C37 C 0.1805(5) 0.9311(3) 0.3717(11) 0.095(4) Uani 1 1 d . .
H37A H 0.220231 0.934997 0.402242 0.142 Uiso 1 1 calc R U
H37B H 0.155826 0.945894 0.449870 0.142 Uiso 1 1 calc R U
H37C H 0.174250 0.950871 0.278052 0.142 Uiso 1 1 calc R U
C41 C 0.1349(4) 0.8746(4) -0.0789(9) 0.064(2) Uani 1 1 d . .
H41 H 0.127998 0.836804 -0.071487 0.077 Uiso 1 1 calc R U
C42 C 0.1008(4) 0.9072(4) -0.1683(10) 0.077(3) Uani 1 1 d . .
H42 H 0.070533 0.891495 -0.223152 0.092 Uiso 1 1 calc R U
C44 C 0.1550(4) 0.9854(4) -0.0971(11) 0.077(3) Uani 1 1 d . .
H44 H 0.161351 1.023352 -0.102690 0.092 Uiso 1 1 calc R U
C33 C 0.3473(4) 0.8050(4) -0.0526(10) 0.080(3) Uani 1 1 d . .
H33A H 0.363494 0.828358 0.025049 0.121 Uiso 1 1 calc R U
H33B H 0.371967 0.805275 -0.140820 0.121 Uiso 1 1 calc R U
H33C H 0.344099 0.767868 -0.014352 0.121 Uiso 1 1 calc R U
C38 C 0.1053(4) 0.8635(4) 0.3039(12) 0.083(3) Uani 1 1 d . .
H38A H 0.097763 0.882747 0.209974 0.125 Uiso 1 1 calc R U
H38B H 0.080553 0.877781 0.382669 0.125 Uiso 1 1 calc R U
H38C H 0.097964 0.824775 0.290269 0.125 Uiso 1 1 calc R U
C9 C 0.4456(4) 0.6704(4) 0.4282(13) 0.089(3) Uani 1 1 d . .
H9A H 0.424425 0.669140 0.333864 0.133 Uiso 1 1 calc R U
H9B H 0.457682 0.633689 0.455459 0.133 Uiso 1 1 calc R U
H9C H 0.478994 0.693593 0.416133 0.133 Uiso 1 1 calc R U

loop_
_atom_site_aniso_label
_atom_site_aniso_U_11
_atom_site_aniso_U_22
_atom_site_aniso_U_33
_atom_site_aniso_U_23
_atom_site_aniso_U_13
_atom_site_aniso_U_12
Si1 0.0596(13) 0.0295(9) 0.0408(11) 0.0013(9) 0.0013(11) -0.0046(9)
Si2 0.0787(17) 0.0328(9) 0.0340(10) 0.0023(9) -0.0003(11) -0.0088(10)
Si3 0.0779(17) 0.0345(10) 0.0404(11) -0.0016(9) 0.0030(12) -0.0102(10)
Cl2 0.0744(15) 0.0420(9) 0.0697(13) 0.0056(10) -0.0175(12) -0.0003(9)
Cl1 0.0881(17) 0.0430(10) 0.0507(11) -0.0001(9) -0.0120(12) -0.0046(10)
O1 0.064(4) 0.032(2) 0.048(3) 0.003(2) 0.005(3) -0.008(2)
N4 0.078(5) 0.030(3) 0.039(3) -0.001(3) 0.009(4) 0.002(3)
N3 0.074(5) 0.038(3) 0.030(3) 0.003(3) 0.004(3) -0.008(3)
N2 0.050(4) 0.036(3) 0.041(3) 0.001(3) 0.003(3) 0.002(3)
N1 0.060(5) 0.031(3) 0.042(3) 0.000(3) -0.001(3) 0.000(3)
C12 0.077(6) 0.031(4) 0.046(4) 0.003(4) -0.003(4) -0.008(3)
C25 0.057(5) 0.039(4) 0.038(4) 0.001(3) -0.002(4) -0.001(3)
C6 0.061(6) 0.034(4) 0.049(5) -0.002(3) 0.004(4) -0.002(4)
C11 0.069(6) 0.027(3) 0.042(4) 0.002(3) -0.001(4) -0.008(3)
C40 0.061(6) 0.047(4) 0.038(4) 0.006(4) -0.005(4) -0.009(4)
C24 0.064(5) 0.033(4) 0.036(4) 0.011(3) -0.005(4) -0.006(3)
C26 0.059(5) 0.039(4) 0.039(4) -0.006(3) -0.001(4) -0.006(4)
C2 0.064(6) 0.034(4) 0.057(5) 0.007(4) 0.004(5) 0.000(4)
C14 0.083(7) 0.037(4) 0.049(5) 0.000(4) -0.004(5) -0.013(4)
C1 0.054(5) 0.030(3) 0.055(5) -0.003(3) -0.004(4) 0.001(3)
C15 0.072(6) 0.038(4) 0.057(5) 0.009(4) -0.005(4) -0.009(4)
C16 0.064(5) 0.034(4) 0.043(4) -0.002(3) -0.002(4) -0.005(3)
C31 0.078(7) 0.047(4) 0.039(4) -0.003(4) 0.005(4) -0.012(4)
C27 0.059(6) 0.063(5) 0.046(5) -0.008(4) -0.008(4) -0.006(4)
C20 0.059(5) 0.048(4) 0.040(4) -0.003(4) 0.006(4) -0.002(4)
C29 0.067(6) 0.067(5) 0.054(5) 0.009(4) -0.009(5) -0.024(5)
C39 0.089(7) 0.035(4) 0.036(4) 0.002(3) 0.004(4) -0.015(4)
C4 0.061(6) 0.040(4) 0.089(7) 0.015(4) -0.014(5) -0.003(4)
C13 0.093(7) 0.035(4) 0.037(4) 0.004(3) -0.001(4) -0.013(4)
C3 0.074(6) 0.037(4) 0.069(6) 0.021(4) -0.015(5) -0.005(4)
C32 0.090(7) 0.046(4) 0.054(5) 0.005(4) 0.019(5) -0.019(4)
C45 0.074(7) 0.052(5) 0.061(5) 0.014(4) -0.010(5) -0.013(4)
C10 0.069(6) 0.033(4) 0.048(4) 0.002(3) 0.001(4) 0.000(4)
C28 0.066(6) 0.063(5) 0.056(5) -0.006(5) 0.002(5) -0.014(4)
C21 0.073(6) 0.055(4) 0.044(4) -0.006(4) 0.000(5) -0.010(4)
C30 0.069(6) 0.050(4) 0.047(4) 0.008(4) -0.009(4) -0.010(4)
C35 0.104(8) 0.040(4) 0.042(4) 0.001(4) 0.012(5) -0.002(4)
C17 0.098(8) 0.051(5) 0.041(4) -0.005(4) -0.003(5) -0.002(5)
C23 0.076(7) 0.069(6) 0.053(5) -0.016(4) -0.006(5) 0.017(5)
C5 0.048(5) 0.036(4) 0.071(5) 0.002(4) -0.007(5) -0.002(3)
C7 0.062(6) 0.043(4) 0.075(6) 0.009(4) -0.011(5) -0.009(4)
C8 0.074(7) 0.049(5) 0.116(9) 0.024(5) -0.027(7) -0.013(4)
C34 0.102(8) 0.055(5) 0.032(4) -0.002(4) 0.015(4) -0.012(5)
C43 0.077(8) 0.088(7) 0.096(8) 0.042(7) -0.023(7) -0.011(6)
C18 0.065(6) 0.061(5) 0.091(7) -0.023(5) 0.002(5) 0.002(4)
C19 0.095(7) 0.034(4) 0.063(5) -0.010(4) -0.013(6) -0.004(4)
C36 0.133(11) 0.089(7) 0.034(5) -0.006(5) 0.014(5) 0.001(7)
C22 0.080(7) 0.078(6) 0.055(5) 0.000(5) 0.013(5) -0.020(5)
C37 0.151(12) 0.051(5) 0.083(8) -0.028(5) 0.017(7) -0.013(6)
C41 0.073(7) 0.066(5) 0.054(5) 0.012(5) -0.015(5) -0.023(5)
C42 0.077(7) 0.090(7) 0.064(6) 0.015(6) -0.024(6) -0.020(6)
C44 0.091(8) 0.056(5) 0.082(7) 0.035(5) -0.011(6) -0.012(5)
C33 0.067(7) 0.120(9) 0.055(6) -0.005(6) 0.003(5) -0.002(6)
C38 0.076(8) 0.079(7) 0.095(8) -0.005(6) 0.016(6) 0.003(5)
C9 0.061(7) 0.059(6) 0.146(10) -0.003(6) 0.016(7) -0.003(5)

loop_
_atom_type_symbol
_atom_type_description
_atom_type_scat_dispersion_real
_atom_type_scat_dispersion_imag
_atom_type_scat_source
C C 0.0181 0.0091 'International Tables Vol C Tables 4.2.6.8 and 6.1.1.4'
H H 0.0000 0.0000 'International Tables Vol C Tables 4.2.6.8 and 6.1.1.4'
N N 0.0311 0.0180 'International Tables Vol C Tables 4.2.6.8 and 6.1.1.4'
O O 0.0492 0.0322 'International Tables Vol C Tables 4.2.6.8 and 6.1.1.4'
Si Si 0.2541 0.3302 'International Tables Vol C Tables 4.2.6.8 and 6.1.1.4'
Cl Cl 0.3639 0.7018 'International Tables Vol C Tables 4.2.6.8 and 6.1.1.4'

loop_
_geom_angle_atom_site_label_1
_geom_angle_atom_site_label_2
_geom_angle_atom_site_label_3
_geom_angle
N2 Si1 N1 71.9(3)
N2 Si1 C1 109.7(3)
N1 Si1 C1 113.1(3)
N2 Si1 C24 36.2(3)
N1 Si1 C24 35.9(3)
C1 Si1 C24 119.5(3)
N2 Si1 Si3 127.3(2)
N1 Si1 Si3 108.0(2)
C1 Si1 Si3 117.2(3)
C24 Si1 Si3 121.8(2)
N4 Si2 N3 72.6(3)
N4 Si2 C12 113.5(3)
N3 Si2 C12 113.6(3)
N4 Si2 C39 36.7(3)
N3 Si2 C39 36.3(3)
C12 Si2 C39 123.8(3)
N4 Si2 Si3 123.3(2)
N3 Si2 Si3 103.8(2)
C12 Si2 Si3 118.8(2)
C39 Si2 Si3 115.3(2)
Cl1 Si3 Si1 100.77(12)
Cl1 Si3 Si2 98.73(11)
Si1 Si3 Si2 114.20(11)
C11 O1 C6 114.6(6)
C39 N4 C35 130.6(7)
C39 N4 Si2 90.9(5)
C35 N4 Si2 138.2(5)
C39 N3 C31 130.7(7)
C39 N3 Si2 90.9(5)
C31 N3 Si2 138.0(6)
C24 N2 C20 133.0(7)
C24 N2 Si1 91.1(5)
C20 N2 Si1 135.7(5)
C24 N1 C16 131.2(7)
C24 N1 Si1 90.5(4)
C16 N1 Si1 135.9(5)
C11 C12 C13 117.1(8)
C11 C12 Si2 119.4(5)
C13 C12 Si2 123.3(6)
C26 C25 C30 120.8(7)
C26 C25 C24 118.6(6)
C30 C25 C24 120.5(7)
C5 C6 O1 120.9(7)
C5 C6 C1 124.1(7)
O1 C6 C1 115.0(7)
O1 C11 C10 119.6(6)
O1 C11 C12 115.6(7)
C10 C11 C12 124.7(7)
C41 C40 C45 121.6(8)
C41 C40 C39 116.7(7)
C45 C40 C39 121.7(7)
N1 C24 N2 106.0(6)
N1 C24 C25 128.1(7)
N2 C24 C25 125.8(7)
N1 C24 Si1 53.5(4)
N2 C24 Si1 52.8(4)
C25 C24 Si1 171.5(5)
C25 C26 C27 119.6(7)
C3 C2 C1 119.1(7)
C15 C14 C13 120.7(7)
C6 C1 C2 116.9(7)
C6 C1 Si1 120.3(6)
C2 C1 Si1 122.2(6)
C10 C15 C14 120.7(8)
N1 C16 C17 110.3(6)
N1 C16 C19 111.1(6)
C17 C16 C19 110.6(7)
N1 C16 C18 105.2(6)
C17 C16 C18 110.4(7)
C19 C16 C18 109.1(6)
N3 C31 C32 112.0(7)
N3 C31 C34 109.8(7)
C32 C31 C34 110.8(7)
N3 C31 C33 104.0(7)
C32 C31 C33 110.6(8)
C34 C31 C33 109.4(7)
C28 C27 C26 119.6(8)
N2 C20 C21 107.3(7)
N2 C20 C23 107.6(6)
C21 C20 C23 110.2(6)
N2 C20 C22 111.2(6)
C21 C20 C22 109.4(7)
C23 C20 C22 111.1(7)
C28 C29 C30 121.2(8)
N3 C39 N4 104.5(7)
N3 C39 C40 128.7(7)
N4 C39 C40 126.1(8)
N3 C39 Si2 52.8(4)
N4 C39 Si2 52.4(4)
C40 C39 Si2 166.0(6)
C5 C4 C3 120.3(8)
C14 C13 C12 119.5(7)
C2 C3 C4 122.2(7)
C44 C45 C40 119.0(8)
C11 C10 C15 117.1(7)
C11 C10 C7 118.4(7)
C15 C10 C7 124.5(8)
C29 C28 C27 120.7(8)
C29 C30 C25 118.1(8)
N4 C35 C37 110.0(7)
N4 C35 C36 105.0(7)
C37 C35 C36 110.6(8)
N4 C35 C38 111.2(7)
C37 C35 C38 111.5(8)
C36 C35 C38 108.3(8)
C6 C5 C4 117.3(7)
C6 C5 C7 117.5(7)
C4 C5 C7 125.1(8)
C5 C7 C10 106.8(7)
C5 C7 C8 110.6(7)
C10 C7 C8 112.8(7)
C5 C7 C9 108.2(7)
C10 C7 C9 107.6(7)
C8 C7 C9 110.7(8)
C42 C43 C44 119.8(9)
C40 C41 C42 118.6(8)
C43 C42 C41 120.7(9)
C45 C44 C43 120.4(8)

loop_
_geom_bond_atom_site_label_1
_geom_bond_atom_site_label_2
_geom_bond_distance
Si1 N2 1.804(6)
Si1 N1 1.822(6)
Si1 C1 1.859(8)
Si1 C24 2.266(8)
Si1 Si3 2.306(3)
Si2 N4 1.798(6)
Si2 N3 1.807(6)
Si2 C12 1.848(9)
Si2 C39 2.268(8)
Si2 Si3 2.316(3)
Si3 Cl1 2.170(3)
O1 C11 1.384(8)
O1 C6 1.395(8)
N4 C39 1.355(9)
N4 C35 1.474(10)
N3 C39 1.343(10)
N3 C31 1.473(9)
N2 C24 1.337(9)
N2 C20 1.490(9)
N1 C24 1.330(9)
N1 C16 1.495(9)
C12 C11 1.389(10)
C12 C13 1.416(10)
C25 C26 1.391(10)
C25 C30 1.398(10)
C25 C24 1.487(10)
C6 C5 1.373(11)
C6 C1 1.409(11)
C11 C10 1.387(11)
C40 C41 1.384(11)
C40 C45 1.389(10)
C40 C39 1.487(11)
C26 C27 1.394(10)
C2 C3 1.374(11)
C2 C1 1.411(9)
C14 C15 1.398(10)
C14 C13 1.403(11)
C15 C10 1.395(10)
C16 C17 1.505(10)
C16 C19 1.537(9)
C16 C18 1.538(11)
C31 C32 1.528(10)
C31 C34 1.543(10)
C31 C33 1.544(12)
C27 C28 1.378(10)
C20 C21 1.496(10)
C20 C23 1.541(11)
C20 C22 1.552(10)
C29 C28 1.372(12)
C29 C30 1.391(12)
C4 C5 1.388(11)
C4 C3 1.389(11)
C45 C44 1.374(12)
C10 C7 1.536(10)
C35 C37 1.510(10)
C35 C36 1.520(11)
C35 C38 1.525(13)
C5 C7 1.533(11)
C7 C8 1.545(12)
C7 C9 1.554(13)
C43 C42 1.374(12)
C43 C44 1.398(13)
C41 C42 1.389(12)
